data_7249830
loop_
_publ_author_name
'Kuzman, D.'
'Damjanovi\'c, V.'
'Cindri\'c, M.'
'Vrdoljak, V.'

_publ_section_title
;
 Aqueous solution as a playground of {MoO4}, {Mo4O12}, {Mo8O26},
 {Mo8V5O40} and {V7Mo2O27} species in the presence of carboxylic acids and
 [Co(C2O4)(NH3)4]+ or [Co(en)3]3+ cations
;
_journal_name_full CrystEngComm
_journal_paper_doi 10.1039/D4CE01187B
_journal_year 2025
_chemical_formula_moiety 'H4 Mo8 O28, 4(C2 H12 Co N4 O4), 6(H2 O)'
_chemical_formula_sum 'C8 H64 Co4 Mo8 N16 O50'
_chemical_formula_weight 2187.99
_space_group_crystal_system monoclinic
_space_group_IT_number 14
_space_group_name_Hall '-P 2ybc'
_space_group_name_H-M_alt 'P 1 21/c 1'
_atom_sites_solution_hydrogens mixed
_atom_sites_solution_primary dual
_audit_creation_date 2024-11-19
_audit_creation_method
;
Olex2 1.5
(compiled 2024.02.16 svn.r378c4104 for OlexSys, GUI svn.r6928)
;
_audit_update_record
;
2024-11-22 deposited with the CCDC.	2025-01-10 downloaded from the CCDC.
;
_cell_angle_alpha 90
_cell_angle_beta 95.0550(10)
_cell_angle_gamma 90
_cell_formula_units_Z 2
_cell_length_a 9.99760(10)
_cell_length_b 20.6814(3)
_cell_length_c 13.4605(2)
_cell_measurement_reflns_used 13485
_cell_measurement_temperature 100.01(10)
_cell_measurement_theta_max 77.2060
_cell_measurement_theta_min 3.9080
_cell_volume 2772.33(6)
_computing_cell_refinement 'CrysAlisPro 1.171.41.93a (Rigaku OD, 2020)'
_computing_data_collection 'CrysAlisPro 1.171.41.93a (Rigaku OD, 2020)'
_computing_data_reduction 'CrysAlisPro 1.171.41.93a (Rigaku OD, 2020)'
_computing_molecular_graphics 'Olex2 1.5 (Dolomanov et al., 2009)'
_computing_publication_material 'Olex2 1.5 (Dolomanov et al., 2009)'
_computing_structure_refinement 'SHELXL 2018/3 (Sheldrick, 2015)'
_computing_structure_solution 'SHELXT 2018/2 (Sheldrick, 2018)'
_diffrn_ambient_temperature 100.15
_diffrn_detector_area_resol_mean 10.0000
_diffrn_detector_type HyPix
_diffrn_measured_fraction_theta_full 0.994
_diffrn_measured_fraction_theta_max 0.956
_diffrn_measurement_details
;
List of Runs (angles in degrees, time in seconds):

  # Type    Start    End  Width  t~exp~   \w     \q     \k     \f   Frames
#--------------------------------------------------------------------------
  1  \w     90.00 115.00   0.50    0.08    --   46.68  77.00-150.00   50
  2  \w     88.00 113.00   0.50    0.08    --   46.68  77.00 -90.00   50
  3  \w     92.00 117.00   0.50    0.08    --   46.68  77.00 -30.00   50
  4  \w     88.00 117.00   0.50    0.08    --   46.68  77.00 120.00   58
  5  \w     99.00 166.00   0.50    0.30    --  106.38 118.00 136.00  134
  6  \w     89.00 138.00   0.50    0.30    --  106.38  77.00  30.00   98
  7  \w    114.00 151.00   0.50    0.30    --  106.38 162.00 -73.00   74
  8  \w     96.00 178.00   0.50    0.30    --  106.38 125.00 -90.00  164
  9  \w    143.00 178.00   0.50    0.30    --  106.38  19.00-120.00   70
 10  \w    111.00 136.00   0.50    0.30    --  106.38  19.00-120.00   50
 11  \w     34.00  65.00   0.50    0.30    --  106.38 -57.00-150.00   62
 12  \w     34.00  62.00   0.50    0.30    --  106.38 -57.00-180.00   56
 13  \w     34.00  65.00   0.50    0.30    --  106.38 -57.00-120.00   62
 14  \w     34.00  66.00   0.50    0.30    --  106.38 -57.00  60.00   64
 15  \w     41.00 104.00   0.50    0.30    --  106.38 -77.00  60.00  126
 16  \w     34.00  99.00   0.50    0.30    --  106.38 -99.00  60.00  130
 17  \w     41.00  66.00   0.50    0.30    --  106.38-125.00 150.00   50
 18  \w     78.00 110.00   0.50    0.30    --  106.38-118.00  49.00   64
 19  \w     75.00 106.00   0.50    0.30    --  106.38 -99.00  90.00   62
 20  \w     62.00  87.00   0.50    0.08    --   46.68-162.00-100.00   50
 21  \w     70.00  95.00   0.50    0.30    --  106.38-162.00-100.00   50
 22  \w     62.00  88.00   0.50    0.30    --  106.38-125.00 -90.00   52
 23  \w     60.00  85.00   0.50    0.08    --   46.68-118.00  49.00   50
 24  \w    -41.00 -13.00   0.50    0.30    --  -86.25  38.00   0.00   56
 25  \w    -84.00 -11.00   0.50    0.08    --  -46.68 118.00 136.00  146
 26  \w    -47.00 -22.00   0.50    0.30    --  -86.25 118.00 136.00   50
 27  \w    -43.00 -13.00   0.50    0.30    --  -86.25  38.00 -30.00   60
 28  \w   -118.00 -93.00   0.50    0.08    --  -46.68 -77.00 120.00   50
 29  \w   -114.00 -88.00   0.50    0.08    --  -46.68 -77.00  60.00   52
 30  \w   -118.00 -88.00   0.50    0.08    --  -46.68 -77.00   0.00   60
 31  \w   -149.00 -86.00   0.50    0.30    --  -86.25-118.00  49.00  126
 32  \w   -114.00 -50.00   0.50    0.08    --  -46.68-162.00-100.00  128
 33  \w   -119.00 -94.00   0.50    0.30    --  -86.25-162.00-100.00   50
;
_diffrn_measurement_device 'four-circle diffractometer'
_diffrn_measurement_device_type 'XtaLAB Synergy, Dualflex, HyPix'
_diffrn_measurement_method '\w scans'
_diffrn_radiation_type CuK\a
_diffrn_radiation_wavelength 1.54184
_diffrn_reflns_av_R_equivalents 0.0687
_diffrn_reflns_av_unetI/netI 0.0531
_diffrn_reflns_Laue_measured_fraction_full 0.994
_diffrn_reflns_Laue_measured_fraction_max 0.956
_diffrn_reflns_limit_h_max 12
_diffrn_reflns_limit_h_min -12
_diffrn_reflns_limit_k_max 25
_diffrn_reflns_limit_k_min -24
_diffrn_reflns_limit_l_max 15
_diffrn_reflns_limit_l_min -16
_diffrn_reflns_number 21910
_diffrn_reflns_point_group_measured_fraction_full 0.994
_diffrn_reflns_point_group_measured_fraction_max 0.956
_diffrn_reflns_theta_full 67.684
_diffrn_reflns_theta_max 77.288
_diffrn_reflns_theta_min 3.929
_exptl_absorpt_coefficient_mu 24.610
_exptl_absorpt_correction_T_max 1.00000
_exptl_absorpt_correction_T_min 0.15943
_exptl_absorpt_correction_type multi-scan
_exptl_absorpt_process_details
;
CrysAlisPro 1.171.41.93a (Rigaku Oxford Diffraction, 2020)
Empirical absorption correction using spherical harmonics,
implemented in SCALE3 ABSPACK scaling algorithm.
;
_exptl_crystal_colour pink
_exptl_crystal_colour_primary pink
_exptl_crystal_density_diffrn 2.621
_exptl_crystal_description plank
_exptl_crystal_F_000 2136
_exptl_crystal_size_max 0.11
_exptl_crystal_size_mid 0.03
_exptl_crystal_size_min 0.02
_refine_diff_density_max 2.517
_refine_diff_density_min -1.953
_refine_diff_density_rms 0.308
_refine_ls_extinction_coef 0.00015(4)
_refine_ls_extinction_expression Fc^*^=kFc[1+0.001xFc^2^\l^3^/sin(2\q)]^-1/4^
_refine_ls_extinction_method 'SHELXL-2018/3 (Sheldrick 2018)'
_refine_ls_goodness_of_fit_ref 1.056
_refine_ls_hydrogen_treatment constr
_refine_ls_matrix_type full
_refine_ls_number_parameters 395
_refine_ls_number_reflns 5613
_refine_ls_number_restraints 3
_refine_ls_restrained_S_all 1.088
_refine_ls_R_factor_all 0.0575
_refine_ls_R_factor_gt 0.0539
_refine_ls_shift/su_max 0.001
_refine_ls_shift/su_mean 0.000
_refine_ls_structure_factor_coef Fsqd
_refine_ls_weighting_details 'w=1/[\s^2^(Fo^2^)+(0.1190P)^2^] where P=(Fo^2^+2Fc^2^)/3'
_refine_ls_weighting_scheme calc
_refine_ls_wR_factor_gt 0.1510
_refine_ls_wR_factor_ref 0.1542
_reflns_Friedel_coverage 0.000
_reflns_number_gt 5076
_reflns_number_total 5613
_reflns_threshold_expression 'I > 2\s(I)'
_cod_data_source_file d4ce01187b2.cif
_cod_data_source_block 5
_cod_database_code 7249830
_shelx_shelxl_version_number 2018/3
_shelx_space_group_comment
;
The symmetry employed for this shelxl refinement is uniquely defined
by the following loop, which should always be used as a source of
symmetry information in preference to the above space-group names.
They are only intended as comments.
;
_shelx_estimated_absorpt_t_max 0.639
_shelx_estimated_absorpt_t_min 0.173
_olex2_refinement_description
;
1. Fixed Uiso
 At 1.2 times of:
  All N(H,H,H) groups
 At 1.5 times of:
  All O(H,H) groups
2. Restrained distances
 H24B-O25_$1
 2.269 with sigma of 0.01
 H14A-O23
 1.805 with sigma of 0.01
 O18_$1-H14B
 1.914 with sigma of 0.01
3. Uiso/Uaniso restraints and constraints
Uanis(O14) = Uanis(C1) = Uanis(C2)
4.a Free rotating group:
 O23(H23A,H23B), O25(H25A,H25B), O24(H24A,H24B)
4.b Rotating group:
 O14(H14A,H14B)
4.c Idealised Me refined as rotating group:
 N7(H7A,H7B,H7C), N6(H6A,H6B,H6C), N2(H2A,H2B,H2C), N5(H5A,H5B,H5C), N4(H4A,
 H4B,H4C), N8(H8A,H8B,H8C), N1(H1A,H1B,H1C), N3(H3A,H3B,H3C)
;
_olex2_submission_special_instructions 'No special instructions were received'
_oxdiff_exptl_absorpt_empirical_details
;
Empirical correction (ABSPACK) includes:
- Absorption correction using spherical harmonics
- Frame scaling
- Detector area scaling
;

loop_
_space_group_symop_operation_xyz
'x, y, z'
'-x, y+1/2, -z+1/2'
'-x, -y, -z'
'x, -y-1/2, z-1/2'

loop_
_atom_site_label
_atom_site_type_symbol
_atom_site_fract_x
_atom_site_fract_y
_atom_site_fract_z
_atom_site_U_iso_or_equiv
_atom_site_adp_type
_atom_site_occupancy
_atom_site_site_symmetry_order
_atom_site_calc_flag
_atom_site_refinement_flags_posn
_atom_site_refinement_flags_adp
_atom_site_refinement_flags_occupancy
_atom_site_disorder_assembly
_atom_site_disorder_group
Mo1 Mo 0.64638(5) 0.43495(2) 0.66332(3) 0.00830(16) Uani 1 1 d . . . . .
Mo2 Mo 0.35838(5) 0.47607(2) 0.55237(3) 0.00731(16) Uani 1 1 d . . . . .
Mo3 Mo 0.65298(4) 0.59146(2) 0.68327(3) 0.00764(16) Uani 1 1 d . . . . .
Mo4 Mo 0.59536(5) 0.68231(2) 0.49093(3) 0.00854(16) Uani 1 1 d . . . . .
Co1 Co 0.28744(10) 0.42750(5) 0.95999(7) 0.0091(2) Uani 1 1 d . . . . .
Co2 Co 0.82665(10) 0.20195(5) 0.78714(7) 0.0091(2) Uani 1 1 d . . . . .
O3 O 0.4986(4) 0.3982(2) 0.5825(3) 0.0106(8) Uani 1 1 d . . . . .
O5 O 0.5278(4) 0.51730(19) 0.5957(3) 0.0064(8) Uani 1 1 d . . . . .
O4 O 0.7541(4) 0.5118(2) 0.6940(3) 0.0115(9) Uani 1 1 d . . . . .
O6 O 0.2824(4) 0.40667(19) 0.4727(3) 0.0080(8) Uani 1 1 d . . . . .
O17 O 0.6567(5) 0.3662(2) 0.9827(3) 0.0149(9) Uani 1 1 d . . . . .
O15 O 0.4739(4) 0.4240(2) 1.0047(3) 0.0118(9) Uani 1 1 d . . . . .
O11 O 0.5326(4) 0.6538(2) 0.6112(3) 0.0131(9) Uani 1 1 d . . . . .
O9 O 0.7818(4) 0.6407(2) 0.7290(3) 0.0102(8) Uani 1 1 d . . . . .
O8 O 0.2799(4) 0.5419(2) 0.4899(3) 0.0101(8) Uani 1 1 d . . . . .
O19 O 0.8835(4) 0.2333(2) 0.6625(3) 0.0127(9) Uani 1 1 d . . . . .
O18 O 0.4940(5) 0.3020(2) 0.8228(3) 0.0147(9) Uani 1 1 d . . . . .
O20 O 0.8701(5) 0.1175(2) 0.7362(3) 0.0133(9) Uani 1 1 d . . . . .
O12 O 0.7317(4) 0.7281(2) 0.5335(3) 0.0131(9) Uani 1 1 d . . . . .
O16 O 0.3284(4) 0.3645(2) 0.8646(3) 0.0134(9) Uani 1 1 d . . . . .
O14 O 0.6806(5) 0.6856(2) 0.3458(3) 0.0130(6) Uani 1 1 d . . . . .
H14A H 0.770739 0.702629 0.349256 0.020 Uiso 1 1 d DR U . . .
H14B H 0.636869 0.715890 0.298716 0.020 Uiso 1 1 d DR U . . .
O1 O 0.7669(5) 0.3759(2) 0.6684(3) 0.0145(9) Uani 1 1 d . . . . .
O10 O 0.5561(4) 0.5832(2) 0.7810(3) 0.0111(9) Uani 1 1 d . . . . .
O23 O 0.9272(5) 0.6604(3) 0.3022(4) 0.0214(10) Uani 1 1 d DG . . . .
H23A H 1.000772 0.683100 0.308562 0.032 Uiso 1 1 d G U . . .
H23B H 0.953309 0.620946 0.315314 0.032 Uiso 1 1 d G U . . .
O21 O 0.9669(5) 0.1970(2) 0.5245(3) 0.0161(9) Uani 1 1 d . . . . .
O22 O 0.9579(5) 0.0728(2) 0.6045(4) 0.0168(10) Uani 1 1 d . . . . .
O7 O 0.2816(5) 0.4699(2) 0.6588(3) 0.0122(9) Uani 1 1 d . . . . .
O13 O 0.4718(5) 0.7351(2) 0.4509(3) 0.0160(9) Uani 1 1 d . . . . .
O2 O 0.5794(5) 0.4336(2) 0.7760(3) 0.0159(9) Uani 1 1 d . . . . .
N7 N 1.0080(5) 0.2132(3) 0.8491(4) 0.0139(11) Uani 1 1 d . . . . .
H7A H 1.049756 0.245105 0.816885 0.017 Uiso 1 1 calc R U . . .
H7B H 1.054370 0.175614 0.845053 0.017 Uiso 1 1 calc R U . . .
H7C H 1.004773 0.224301 0.914234 0.017 Uiso 1 1 calc R U . . .
O25 O -0.0004(5) 0.4180(3) 0.4721(4) 0.0334(14) Uani 1 1 d G . . . .
H25A H 0.086682 0.415142 0.476147 0.050 Uiso 1 1 d G U . . .
H25B H -0.018860 0.427718 0.532337 0.050 Uiso 1 1 d G U . . .
N6 N 0.6447(5) 0.1929(3) 0.7245(4) 0.0113(10) Uani 1 1 d . . . . .
H6A H 0.636667 0.215344 0.666171 0.014 Uiso 1 1 calc R U . . .
H6B H 0.585534 0.208748 0.766043 0.014 Uiso 1 1 calc R U . . .
H6C H 0.626890 0.150372 0.712118 0.014 Uiso 1 1 calc R U . . .
N2 N 0.2512(6) 0.4914(3) 1.0603(4) 0.0113(10) Uani 1 1 d . . . . .
H2A H 0.249765 0.531604 1.032642 0.014 Uiso 1 1 calc R U . . .
H2B H 0.316586 0.489589 1.111693 0.014 Uiso 1 1 calc R U . . .
H2C H 0.170147 0.482997 1.083475 0.014 Uiso 1 1 calc R U . . .
N5 N 0.7871(5) 0.2880(3) 0.8301(4) 0.0122(10) Uani 1 1 d . . . . .
H5A H 0.813046 0.317127 0.784925 0.015 Uiso 1 1 calc R U . . .
H5B H 0.832214 0.295748 0.890620 0.015 Uiso 1 1 calc R U . . .
H5C H 0.697240 0.291825 0.835102 0.015 Uiso 1 1 calc R U . . .
N4 N 0.2568(5) 0.3584(2) 1.0534(4) 0.0106(10) Uani 1 1 d . . . . .
H4A H 0.262285 0.319511 1.022324 0.013 Uiso 1 1 calc R U . . .
H4B H 0.173730 0.362930 1.075223 0.013 Uiso 1 1 calc R U . . .
H4C H 0.320022 0.360401 1.106203 0.013 Uiso 1 1 calc R U . . .
O24 O 1.0108(6) 0.4709(3) 0.6857(5) 0.0309(13) Uani 1 1 d G . . . .
H24A H 0.932229 0.477468 0.706858 0.046 Uiso 1 1 d G U . . .
H24B H 1.027174 0.500943 0.643000 0.046 Uiso 1 1 d DG U . . .
N8 N 0.7735(6) 0.1659(3) 0.9101(4) 0.0144(11) Uani 1 1 d . . . . .
H8A H 0.689076 0.149423 0.899612 0.017 Uiso 1 1 calc R U . . .
H8B H 0.774771 0.197514 0.957265 0.017 Uiso 1 1 calc R U . . .
H8C H 0.831613 0.133943 0.931331 0.017 Uiso 1 1 calc R U . . .
N1 N 0.3272(6) 0.4966(3) 0.8683(4) 0.0120(10) Uani 1 1 d . . . . .
H1A H 0.363280 0.479355 0.814511 0.014 Uiso 1 1 calc R U . . .
H1B H 0.386804 0.524679 0.899929 0.014 Uiso 1 1 calc R U . . .
H1C H 0.250158 0.517993 0.847840 0.014 Uiso 1 1 calc R U . . .
N3 N 0.1006(5) 0.4241(3) 0.9069(4) 0.0131(11) Uani 1 1 d . . . . .
H3A H 0.090572 0.393985 0.857558 0.016 Uiso 1 1 calc R U . . .
H3B H 0.075018 0.463517 0.881881 0.016 Uiso 1 1 calc R U . . .
H3C H 0.048480 0.413226 0.956509 0.016 Uiso 1 1 calc R U . . .
C1 C 0.5390(6) 0.3788(3) 0.9617(4) 0.0130(6) Uani 1 1 d . . . . .
C3 C 0.9243(6) 0.1889(3) 0.6061(5) 0.0127(12) Uani 1 1 d . . . . .
C4 C 0.9188(6) 0.1202(3) 0.6509(4) 0.0117(12) Uani 1 1 d . . . . .
C2 C 0.4504(6) 0.3447(3) 0.8779(4) 0.0130(6) Uani 1 1 d . . . . .

loop_
_atom_site_aniso_label
_atom_site_aniso_U_11
_atom_site_aniso_U_22
_atom_site_aniso_U_33
_atom_site_aniso_U_23
_atom_site_aniso_U_13
_atom_site_aniso_U_12
Mo1 0.0094(3) 0.0087(3) 0.0064(2) 0.00074(16) -0.00122(17) -0.00016(17)
Mo2 0.0083(2) 0.0084(3) 0.0052(2) -0.00067(16) 0.00043(17) -0.00033(17)
Mo3 0.0091(3) 0.0086(3) 0.0052(2) -0.00011(16) 0.00061(17) -0.00004(16)
Mo4 0.0113(3) 0.0079(3) 0.0062(2) 0.00016(16) -0.00060(18) 0.00010(17)
Co1 0.0108(5) 0.0098(5) 0.0066(5) -0.0007(4) -0.0001(4) 0.0004(4)
Co2 0.0094(5) 0.0102(5) 0.0075(5) -0.0004(4) 0.0008(4) 0.0009(4)
O3 0.0096(19) 0.011(2) 0.0108(19) -0.0024(16) -0.0003(15) 0.0031(17)
O5 0.0074(19) 0.006(2) 0.0055(17) -0.0018(14) -0.0010(15) -0.0012(15)
O4 0.008(2) 0.018(2) 0.0079(19) 0.0025(16) -0.0035(15) 0.0007(17)
O6 0.013(2) 0.006(2) 0.0049(18) 0.0002(14) 0.0015(15) 0.0008(16)
O17 0.016(2) 0.019(2) 0.0092(19) -0.0026(17) -0.0006(16) 0.0013(19)
O15 0.011(2) 0.014(2) 0.0099(19) -0.0029(17) -0.0010(16) -0.0035(17)
O11 0.017(2) 0.013(2) 0.0094(19) 0.0011(17) 0.0013(16) 0.0031(18)
O9 0.013(2) 0.012(2) 0.0052(18) -0.0040(15) 0.0001(15) -0.0007(17)
O8 0.0104(19) 0.011(2) 0.0092(19) -0.0013(16) 0.0009(15) -0.0006(17)
O19 0.015(2) 0.011(2) 0.012(2) 0.0020(16) 0.0022(16) -0.0015(17)
O18 0.018(2) 0.011(2) 0.015(2) 0.0000(17) 0.0046(18) 0.0010(18)
O20 0.019(2) 0.011(2) 0.0095(19) 0.0009(16) 0.0010(16) 0.0042(18)
O12 0.017(2) 0.013(2) 0.0093(19) 0.0022(16) 0.0008(16) -0.0021(18)
O16 0.015(2) 0.010(2) 0.015(2) 0.0005(17) 0.0032(17) -0.0006(18)
O14 0.0160(15) 0.0148(16) 0.0084(14) 0.0048(12) 0.0013(12) -0.0006(13)
O1 0.017(2) 0.010(2) 0.017(2) 0.0008(17) 0.0006(17) -0.0007(18)
O10 0.016(2) 0.010(2) 0.0068(19) 0.0015(15) -0.0009(16) 0.0003(17)
O23 0.017(2) 0.026(3) 0.021(2) 0.002(2) -0.0012(19) 0.001(2)
O21 0.017(2) 0.025(3) 0.007(2) -0.0002(17) 0.0005(16) -0.0001(19)
O22 0.020(2) 0.014(2) 0.017(2) -0.0059(18) 0.0049(18) -0.0006(19)
O7 0.014(2) 0.010(2) 0.013(2) 0.0003(16) 0.0012(17) 0.0003(18)
O13 0.021(2) 0.011(2) 0.016(2) 0.0034(17) 0.0030(18) 0.0017(19)
O2 0.019(2) 0.014(2) 0.014(2) 0.0024(17) -0.0009(18) -0.0030(18)
N7 0.008(2) 0.021(3) 0.012(2) -0.004(2) -0.0027(19) 0.002(2)
O25 0.014(2) 0.052(4) 0.035(3) -0.024(3) 0.008(2) -0.007(3)
N6 0.009(2) 0.014(3) 0.010(2) 0.0015(19) -0.0016(19) -0.002(2)
N2 0.016(3) 0.010(3) 0.009(2) -0.0021(19) 0.0022(19) 0.001(2)
N5 0.012(2) 0.015(3) 0.009(2) 0.006(2) -0.0001(19) 0.002(2)
N4 0.016(2) 0.010(2) 0.005(2) -0.0044(18) -0.0009(18) 0.002(2)
O24 0.016(3) 0.019(3) 0.058(4) 0.002(3) 0.011(3) -0.002(2)
N8 0.019(3) 0.018(3) 0.006(2) 0.001(2) 0.0037(19) 0.008(2)
N1 0.016(3) 0.014(3) 0.005(2) -0.002(2) 0.0011(19) 0.001(2)
N3 0.013(3) 0.017(3) 0.009(2) 0.004(2) 0.001(2) 0.004(2)
C1 0.0160(15) 0.0148(16) 0.0084(14) 0.0048(12) 0.0013(12) -0.0006(13)
C3 0.009(3) 0.017(3) 0.012(3) 0.004(2) 0.000(2) -0.001(2)
C4 0.008(3) 0.015(3) 0.012(3) 0.003(2) 0.000(2) -0.003(2)
C2 0.0160(15) 0.0148(16) 0.0084(14) 0.0048(12) 0.0013(12) -0.0006(13)

loop_
_atom_type_symbol
_atom_type_description
_atom_type_scat_dispersion_real
_atom_type_scat_dispersion_imag
_atom_type_scat_source
C C 0.0181 0.0091 'International Tables Vol C Tables 4.2.6.8 and 6.1.1.4'
H H 0.0000 0.0000 'International Tables Vol C Tables 4.2.6.8 and 6.1.1.4'
Co Co -2.3653 3.6143 'International Tables Vol C Tables 4.2.6.8 and 6.1.1.4'
Mo Mo -0.0483 2.7339 'International Tables Vol C Tables 4.2.6.8 and 6.1.1.4'
N N 0.0311 0.0180 'International Tables Vol C Tables 4.2.6.8 and 6.1.1.4'
O O 0.0492 0.0322 'International Tables Vol C Tables 4.2.6.8 and 6.1.1.4'

loop_
_geom_angle_atom_site_label_1
_geom_angle_atom_site_label_2
_geom_angle_atom_site_label_3
_geom_angle
_geom_angle_site_symmetry_1
_geom_angle_site_symmetry_3
_geom_angle_publ_flag
O3 Mo1 O5 73.42(17) . . ?
O3 Mo1 O4 146.23(18) . . ?
O3 Mo1 O8 82.27(16) . 3_666 ?
O5 Mo1 O8 71.04(15) . 3_666 ?
O4 Mo1 O5 74.10(16) . . ?
O4 Mo1 O8 78.75(17) . 3_666 ?
O1 Mo1 O3 104.2(2) . . ?
O1 Mo1 O5 155.58(18) . . ?
O1 Mo1 O4 101.5(2) . . ?
O1 Mo1 O8 84.54(18) . 3_666 ?
O2 Mo1 O3 98.9(2) . . ?
O2 Mo1 O5 98.00(19) . . ?
O2 Mo1 O4 94.5(2) . . ?
O2 Mo1 O8 168.27(19) . 3_666 ?
O2 Mo1 O1 106.3(2) . . ?
O3 Mo2 O5 81.35(14) . 3_666 ?
O5 Mo2 O3 74.62(16) . . ?
O5 Mo2 O5 76.00(17) . 3_666 ?
O6 Mo2 O3 76.34(17) . . ?
O6 Mo2 O5 76.64(15) . 3_666 ?
O6 Mo2 O5 142.50(17) . . ?
O8 Mo2 O3 158.61(17) . . ?
O8 Mo2 O5 98.38(19) . . ?
O8 Mo2 O5 77.32(16) . 3_666 ?
O8 Mo2 O6 100.09(19) . . ?
O7 Mo2 O3 96.97(19) . . ?
O7 Mo2 O5 178.27(19) . 3_666 ?
O7 Mo2 O5 103.2(2) . . ?
O7 Mo2 O6 103.4(2) . . ?
O7 Mo2 O8 104.3(2) . . ?
O5 Mo3 Mo4 85.67(10) . . ?
O5 Mo3 O6 73.45(15) . 3_666 ?
O4 Mo3 Mo4 127.97(13) . . ?
O4 Mo3 O5 73.77(17) . . ?
O4 Mo3 O6 83.87(17) . 3_666 ?
O4 Mo3 O11 153.14(18) . . ?
O6 Mo3 Mo4 44.23(11) 3_666 . ?
O11 Mo3 Mo4 32.60(12) . . ?
O11 Mo3 O5 84.28(18) . . ?
O11 Mo3 O6 75.03(16) . 3_666 ?
O9 Mo3 Mo4 91.02(14) . . ?
O9 Mo3 O5 163.89(17) . . ?
O9 Mo3 O4 96.2(2) . . ?
O9 Mo3 O6 93.24(17) . 3_666 ?
O9 Mo3 O11 101.3(2) . . ?
O10 Mo3 Mo4 127.27(15) . . ?
O10 Mo3 O5 90.46(18) . . ?
O10 Mo3 O4 100.67(19) . . ?
O10 Mo3 O6 161.48(19) . 3_666 ?
O10 Mo3 O11 94.68(19) . . ?
O10 Mo3 O9 104.0(2) . . ?
O3 Mo4 Mo3 87.53(11) 3_666 . ?
O3 Mo4 O6 70.53(16) 3_666 3_666 ?
O3 Mo4 O14 78.49(16) 3_666 . ?
O6 Mo4 Mo3 44.50(10) 3_666 . ?
O11 Mo4 Mo3 34.14(14) . . ?
O11 Mo4 O3 89.28(18) . 3_666 ?
O11 Mo4 O6 76.77(17) . 3_666 ?
O11 Mo4 O14 163.38(18) . . ?
O12 Mo4 Mo3 88.44(14) . . ?
O12 Mo4 O3 153.89(19) . 3_666 ?
O12 Mo4 O6 88.74(19) . 3_666 ?
O12 Mo4 O11 101.6(2) . . ?
O12 Mo4 O14 85.45(18) . . ?
O14 Mo4 Mo3 132.71(12) . . ?
O14 Mo4 O6 88.47(15) . 3_666 ?
O13 Mo4 Mo3 134.85(15) . . ?
O13 Mo4 O3 94.4(2) . 3_666 ?
O13 Mo4 O6 164.7(2) . 3_666 ?
O13 Mo4 O11 100.7(2) . . ?
O13 Mo4 O12 106.5(2) . . ?
O13 Mo4 O14 91.51(19) . . ?
O15 Co1 N2 92.5(2) . . ?
O15 Co1 N4 88.5(2) . . ?
O15 Co1 N1 88.8(2) . . ?
O15 Co1 N3 174.7(2) . . ?
O16 Co1 O15 85.62(19) . . ?
O16 Co1 N2 178.1(2) . . ?
O16 Co1 N4 89.4(2) . . ?
O16 Co1 N1 90.4(2) . . ?
O16 Co1 N3 89.1(2) . . ?
N2 Co1 N1 90.1(2) . . ?
N4 Co1 N2 90.1(2) . . ?
N4 Co1 N1 177.3(2) . . ?
N3 Co1 N2 92.7(2) . . ?
N3 Co1 N4 90.6(2) . . ?
N3 Co1 N1 92.1(2) . . ?
O19 Co2 O20 84.39(18) . . ?
O19 Co2 N7 89.8(2) . . ?
O19 Co2 N6 89.5(2) . . ?
O19 Co2 N8 176.8(2) . . ?
O20 Co2 N7 91.7(2) . . ?
O20 Co2 N6 89.4(2) . . ?
N7 Co2 N6 178.6(2) . . ?
N5 Co2 O19 92.0(2) . . ?
N5 Co2 O20 176.4(2) . . ?
N5 Co2 N7 88.2(2) . . ?
N5 Co2 N6 90.6(2) . . ?
N5 Co2 N8 91.1(2) . . ?
N8 Co2 O20 92.5(2) . . ?
N8 Co2 N7 89.7(2) . . ?
N8 Co2 N6 91.0(2) . . ?
Mo1 O3 Mo2 105.53(19) . . ?
Mo1 O3 Mo4 150.2(2) . 3_666 ?
Mo4 O3 Mo2 104.24(18) 3_666 . ?
Mo1 O5 Mo2 96.30(15) . 3_666 ?
Mo1 O5 Mo3 93.22(15) . . ?
Mo2 O5 Mo1 101.91(17) . . ?
Mo2 O5 Mo2 104.00(17) . 3_666 ?
Mo2 O5 Mo3 152.8(2) . . ?
Mo3 O5 Mo2 96.57(15) . 3_666 ?
Mo3 O4 Mo1 113.9(2) . . ?
Mo2 O6 Mo3 112.24(19) . 3_666 ?
Mo2 O6 Mo4 108.19(19) . 3_666 ?
Mo4 O6 Mo3 91.27(14) 3_666 3_666 ?
C1 O15 Co1 113.6(4) . . ?
Mo4 O11 Mo3 113.3(2) . . ?
Mo2 O8 Mo1 115.3(2) . 3_666 ?
C3 O19 Co2 114.1(4) . . ?
C4 O20 Co2 113.1(4) . . ?
C2 O16 Co1 112.6(4) . . ?
Mo4 O14 H14A 113.7 . . ?
Mo4 O14 H14B 114.5 . . ?
H14A O14 H14B 99.3 . . ?
H23A O23 H23B 104.5 . . ?
Co2 N7 H7A 109.5 . . ?
Co2 N7 H7B 109.5 . . ?
Co2 N7 H7C 109.5 . . ?
H7A N7 H7B 109.5 . . ?
H7A N7 H7C 109.5 . . ?
H7B N7 H7C 109.5 . . ?
H25A O25 H25B 104.5 . . ?
Co2 N6 H6A 109.5 . . ?
Co2 N6 H6B 109.5 . . ?
Co2 N6 H6C 109.5 . . ?
H6A N6 H6B 109.5 . . ?
H6A N6 H6C 109.5 . . ?
H6B N6 H6C 109.5 . . ?
Co1 N2 H2A 109.5 . . ?
Co1 N2 H2B 109.5 . . ?
Co1 N2 H2C 109.5 . . ?
H2A N2 H2B 109.5 . . ?
H2A N2 H2C 109.5 . . ?
H2B N2 H2C 109.5 . . ?
Co2 N5 H5A 109.5 . . ?
Co2 N5 H5B 109.5 . . ?
Co2 N5 H5C 109.5 . . ?
H5A N5 H5B 109.5 . . ?
H5A N5 H5C 109.5 . . ?
H5B N5 H5C 109.5 . . ?
Co1 N4 H4A 109.5 . . ?
Co1 N4 H4B 109.5 . . ?
Co1 N4 H4C 109.5 . . ?
H4A N4 H4B 109.5 . . ?
H4A N4 H4C 109.5 . . ?
H4B N4 H4C 109.5 . . ?
H24A O24 H24B 109.4 . . ?
Co2 N8 H8A 109.5 . . ?
Co2 N8 H8B 109.5 . . ?
Co2 N8 H8C 109.5 . . ?
H8A N8 H8B 109.5 . . ?
H8A N8 H8C 109.5 . . ?
H8B N8 H8C 109.5 . . ?
Co1 N1 H1A 109.5 . . ?
Co1 N1 H1B 109.5 . . ?
Co1 N1 H1C 109.5 . . ?
H1A N1 H1B 109.5 . . ?
H1A N1 H1C 109.5 . . ?
H1B N1 H1C 109.5 . . ?
Co1 N3 H3A 109.5 . . ?
Co1 N3 H3B 109.5 . . ?
Co1 N3 H3C 109.5 . . ?
H3A N3 H3B 109.5 . . ?
H3A N3 H3C 109.5 . . ?
H3B N3 H3C 109.5 . . ?
O17 C1 O15 124.2(6) . . ?
O17 C1 C2 123.7(6) . . ?
O15 C1 C2 112.1(5) . . ?
O19 C3 C4 113.7(5) . . ?
O21 C3 O19 126.1(6) . . ?
O21 C3 C4 120.2(6) . . ?
O20 C4 C3 114.6(5) . . ?
O22 C4 O20 125.2(6) . . ?
O22 C4 C3 120.3(5) . . ?
O18 C2 O16 121.2(6) . . ?
O18 C2 C1 123.1(6) . . ?
O16 C2 C1 115.6(5) . . ?

loop_
_geom_bond_atom_site_label_1
_geom_bond_atom_site_label_2
_geom_bond_distance
_geom_bond_site_symmetry_2
_geom_bond_publ_flag
Mo1 O3 1.913(4) . ?
Mo1 O5 2.223(4) . ?
Mo1 O4 1.943(4) . ?
Mo1 O8 2.301(4) 3_666 ?
Mo1 O1 1.713(5) . ?
Mo1 O2 1.712(5) . ?
Mo2 O3 2.150(4) . ?
Mo2 O5 1.940(4) . ?
Mo2 O5 2.385(4) 3_666 ?
Mo2 O6 1.909(4) . ?
Mo2 O8 1.749(4) . ?
Mo2 O7 1.689(4) . ?
Mo3 Mo4 3.2097(6) . ?
Mo3 O5 2.246(4) . ?
Mo3 O4 1.932(4) . ?
Mo3 O6 2.250(4) 3_666 ?
Mo3 O11 1.961(4) . ?
Mo3 O9 1.714(4) . ?
Mo3 O10 1.709(4) . ?
Mo4 O3 2.114(4) 3_666 ?
Mo4 O6 2.240(4) 3_666 ?
Mo4 O11 1.882(4) . ?
Mo4 O12 1.716(5) . ?
Mo4 O14 2.200(4) . ?
Mo4 O13 1.700(5) . ?
Co1 O15 1.909(5) . ?
Co1 O16 1.899(5) . ?
Co1 N2 1.947(5) . ?
Co1 N4 1.945(5) . ?
Co1 N1 1.952(5) . ?
Co1 N3 1.942(6) . ?
Co2 O19 1.929(4) . ?
Co2 O20 1.939(4) . ?
Co2 N7 1.941(5) . ?
Co2 N6 1.945(5) . ?
Co2 N5 1.923(6) . ?
Co2 N8 1.932(5) . ?
O17 C1 1.214(8) . ?
O15 C1 1.302(8) . ?
O19 C3 1.281(8) . ?
O18 C2 1.256(8) . ?
O20 C4 1.287(7) . ?
O16 C2 1.284(8) . ?
O14 H14A 0.9642 . ?
O14 H14B 0.9676 . ?
O23 H23A 0.8702 . ?
O23 H23B 0.8700 . ?
O21 C3 1.224(8) . ?
O22 C4 1.242(8) . ?
N7 H7A 0.9100 . ?
N7 H7B 0.9100 . ?
N7 H7C 0.9100 . ?
O25 H25A 0.8701 . ?
O25 H25B 0.8699 . ?
N6 H6A 0.9100 . ?
N6 H6B 0.9100 . ?
N6 H6C 0.9100 . ?
N2 H2A 0.9100 . ?
N2 H2B 0.9100 . ?
N2 H2C 0.9100 . ?
N5 H5A 0.9100 . ?
N5 H5B 0.9100 . ?
N5 H5C 0.9100 . ?
N4 H4A 0.9100 . ?
N4 H4B 0.9100 . ?
N4 H4C 0.9100 . ?
O24 H24A 0.8701 . ?
O24 H24B 0.8712 . ?
N8 H8A 0.9100 . ?
N8 H8B 0.9100 . ?
N8 H8C 0.9100 . ?
N1 H1A 0.9100 . ?
N1 H1B 0.9100 . ?
N1 H1C 0.9100 . ?
N3 H3A 0.9100 . ?
N3 H3B 0.9100 . ?
N3 H3C 0.9100 . ?
C1 C2 1.542(9) . ?
C3 C4 1.547(9) . ?

loop_
_geom_torsion_atom_site_label_1
_geom_torsion_atom_site_label_2
_geom_torsion_atom_site_label_3
_geom_torsion_atom_site_label_4
_geom_torsion
_geom_torsion_site_symmetry_1
_geom_torsion_site_symmetry_2
_geom_torsion_site_symmetry_3
_geom_torsion_site_symmetry_4
_geom_torsion_publ_flag
Co1 O15 C1 O17 -176.2(5) . . . . ?
Co1 O15 C1 C2 5.9(6) . . . . ?
Co1 O16 C2 O18 178.5(5) . . . . ?
Co1 O16 C2 C1 -4.2(6) . . . . ?
Co2 O19 C3 O21 -178.8(5) . . . . ?
Co2 O19 C3 C4 -0.1(6) . . . . ?
Co2 O20 C4 O22 177.8(5) . . . . ?
Co2 O20 C4 C3 -3.2(6) . . . . ?
O3 Mo2 O8 Mo1 6.5(6) . . . 3_666 ?
O3 Mo4 O11 Mo3 86.7(2) 3_666 . . . ?
O5 Mo2 O8 Mo1 1.96(18) 3_666 . . 3_666 ?
O5 Mo2 O8 Mo1 75.5(2) . . . 3_666 ?
O6 Mo2 O8 Mo1 -71.8(2) . . . 3_666 ?
O6 Mo4 O11 Mo3 16.5(2) 3_666 . . . ?
O17 C1 C2 O18 -1.8(10) . . . . ?
O17 C1 C2 O16 -179.1(6) . . . . ?
O15 Co1 O16 C2 5.9(4) . . . . ?
O15 C1 C2 O18 176.1(5) . . . . ?
O15 C1 C2 O16 -1.2(8) . . . . ?
O19 C3 C4 O20 2.3(8) . . . . ?
O19 C3 C4 O22 -178.7(6) . . . . ?
O12 Mo4 O11 Mo3 -69.4(3) . . . . ?
O14 Mo4 O11 Mo3 44.4(8) . . . . ?
O21 C3 C4 O20 -178.9(6) . . . . ?
O21 C3 C4 O22 0.1(9) . . . . ?
O7 Mo2 O8 Mo1 -178.5(2) . . . 3_666 ?
O13 Mo4 O11 Mo3 -179.0(2) . . . . ?
N4 Co1 O16 C2 -82.6(4) . . . . ?
N1 Co1 O16 C2 94.7(4) . . . . ?
N3 Co1 O16 C2 -173.2(4) . . . . ?
